data_4081887
loop_
_publ_author_name
'Adams, Richard D.'
'Rassolov, Vitaly'
'Zhang, Qiang'

_publ_section_title
;
 Unsaturated Triosmium Carbonyl Cluster Complexes with Bridging Aryl
 Ligands: Structures, Bonding, and Transformations
;
_journal_issue 21
_journal_name_full Organometallics
_journal_page_first 6368
_journal_paper_doi 10.1021/om4007399
_journal_volume 32
_journal_year 2013
_chemical_formula_sum 'C33 H20 Au O9 Os3 P'
_chemical_formula_weight 1359.03
_chemical_name_systematic
; 
 ? 
;
_space_group_IT_number 2
_symmetry_cell_setting triclinic
_symmetry_space_group_name_Hall '-P 1'
_symmetry_space_group_name_H-M 'P -1'
_atom_sites_solution_hydrogens geom
_atom_sites_solution_primary direct
_atom_sites_solution_secondary difmap
_audit_creation_method SHELXL-97
_cell_angle_alpha 86.4690(10)
_cell_angle_beta 86.7320(10)
_cell_angle_gamma 88.9640(10)
_cell_formula_units_Z 4
_cell_length_a 9.4965(2)
_cell_length_b 12.8917(3)
_cell_length_c 28.5192(6)
_cell_measurement_reflns_used 8114
_cell_measurement_temperature 294(2)
_cell_measurement_theta_max 27.08
_cell_measurement_theta_min 2.20
_cell_volume 3478.83(13)
_computing_cell_refinement 'SAINT+  V6.45 (Bruker, 2003)'
_computing_data_collection 'SMART V5.632 (Bruker, 2005)'
_computing_data_reduction 'SAINT+  V6.45'
_computing_molecular_graphics 'SHELXTL V6.1 (Sheldrick, 2000)'
_computing_publication_material 'SHELXTL V6.1'
_computing_structure_refinement 'SHELXL-97 (Sheldrick, 1997)'
_computing_structure_solution 'SHELXS-97 (Sheldrick, 1990)'
_diffrn_ambient_temperature 294(2)
_diffrn_measured_fraction_theta_full 1.000
_diffrn_measured_fraction_theta_max 1.000
_diffrn_measurement_device_type 'Bruker SMART APEX CCD diffractometer'
_diffrn_measurement_method 'omega scans'
_diffrn_radiation_monochromator graphite
_diffrn_radiation_source 'fine-focus sealed tube'
_diffrn_radiation_type MoK\a
_diffrn_radiation_wavelength 0.71073
_diffrn_reflns_av_R_equivalents 0.0482
_diffrn_reflns_av_sigmaI/netI 0.0489
_diffrn_reflns_limit_h_max 11
_diffrn_reflns_limit_h_min -11
_diffrn_reflns_limit_k_max 15
_diffrn_reflns_limit_k_min -15
_diffrn_reflns_limit_l_max 33
_diffrn_reflns_limit_l_min -33
_diffrn_reflns_number 43684
_diffrn_reflns_theta_full 25.03
_diffrn_reflns_theta_max 25.03
_diffrn_reflns_theta_min 0.72
_diffrn_standards_decay_% <1
_exptl_absorpt_coefficient_mu 15.223
_exptl_absorpt_correction_T_max 1.000
_exptl_absorpt_correction_T_min 0.611
_exptl_absorpt_correction_type multi-scan
_exptl_absorpt_process_details '(SADABS, Bruker, 1997)'
_exptl_crystal_colour Yellow
_exptl_crystal_density_diffrn 2.595
_exptl_crystal_density_method 'not measured'
_exptl_crystal_description Block
_exptl_crystal_F_000 2448
_exptl_crystal_size_max 0.12
_exptl_crystal_size_mid 0.06
_exptl_crystal_size_min 0.05
_refine_diff_density_max 0.773
_refine_diff_density_min -0.986
_refine_diff_density_rms 0.158
_refine_ls_extinction_method none
_refine_ls_goodness_of_fit_ref 1.031
_refine_ls_hydrogen_treatment mixed
_refine_ls_matrix_type full
_refine_ls_number_parameters 855
_refine_ls_number_reflns 12303
_refine_ls_number_restraints 0
_refine_ls_restrained_S_all 1.031
_refine_ls_R_factor_all 0.0513
_refine_ls_R_factor_gt 0.0368
_refine_ls_shift/su_max 0.002
_refine_ls_shift/su_mean 0.000
_refine_ls_structure_factor_coef Fsqd
_refine_ls_weighting_details 'calc w=1/[\s^2^(Fo^2^)+(0.0396P)^2^+3.4004P] where P=(Fo^2^+2Fc^2^)/3'
_refine_ls_weighting_scheme calc
_refine_ls_wR_factor_gt 0.0834
_refine_ls_wR_factor_ref 0.0917
_reflns_number_gt 10032
_reflns_number_total 12303
_reflns_threshold_expression >2sigma(I)
_cod_data_source_file om4007399_si_002.cif
_cod_data_source_block 3
_cod_depositor_comments
;
The following automatic conversions were performed:

'_symmetry_cell_setting' value 'Triclinic' changed to 'triclinic'
according to /home/saulius/struct/CIF-dictionaries/cif_core.dic
dictionary named 'cif_core.dic' version 2.4.2 from
2011-04-26.

'_exptl_absorpt_correction_type' value 'Multi-Scan'
changed to 'multi-scan' according to
/home/saulius/struct/CIF-dictionaries/cif_core.dic dictionary named
'cif_core.dic' version 2.4.2 from 2011-04-26.

Automatic conversion script
Id: cif_fix_values 1891 2012-01-12 08:04:46Z andrius 
;
_cod_original_sg_symbol_H-M P-1
_cod_database_code 4081887

loop_
_symmetry_equiv_pos_as_xyz
'x, y, z'
'-x, -y, -z'

loop_
_atom_site_label
_atom_site_type_symbol
_atom_site_fract_x
_atom_site_fract_y
_atom_site_fract_z
_atom_site_U_iso_or_equiv
_atom_site_adp_type
_atom_site_occupancy
_atom_site_symmetry_multiplicity
_atom_site_calc_flag
_atom_site_refinement_flags
Au1 Au 0.35673(5) 0.19209(3) 0.120639(16) 0.04991(12) Uani 1 1 d .
Os1 Os 0.29517(5) 0.37675(3) 0.072036(15) 0.04686(12) Uani 1 1 d .
Os3 Os 0.48756(5) 0.47520(4) 0.136975(18) 0.05316(13) Uani 1 1 d .
Os2 Os 0.26161(4) 0.35926(3) 0.173563(14) 0.04268(11) Uani 1 1 d .
H1 H 0.448(10) 0.441(7) 0.072(3) 0.06(3) Uiso 1 1 d .
P1 P 0.4131(3) 0.0176(2) 0.12574(10) 0.0454(7) Uani 1 1 d .
C1 C 0.1875(11) 0.4771(8) 0.1167(3) 0.042(2) Uani 1 1 d .
C6 C 0.2805(11) 0.5341(8) 0.1428(4) 0.045(3) Uani 1 1 d .
C5 C 0.2225(14) 0.6200(8) 0.1675(4) 0.058(3) Uani 1 1 d .
H5 H 0.2814 0.6559 0.1856 0.069 Uiso 1 1 calc R
C4 C 0.0889(14) 0.6504(9) 0.1658(5) 0.063(3) Uani 1 1 d .
H4 H 0.0568 0.7072 0.1822 0.076 Uiso 1 1 calc R
C3 C -0.0039(13) 0.5985(11) 0.1397(5) 0.070(4) Uani 1 1 d .
H3 H -0.0968 0.6221 0.1381 0.084 Uiso 1 1 calc R
C2 C 0.0409(12) 0.5118(8) 0.1162(4) 0.052(3) Uani 1 1 d .
H2 H -0.0229 0.4758 0.1000 0.062 Uiso 1 1 calc R
C13 C 0.4194(16) 0.2891(9) 0.0337(5) 0.075(4) Uani 1 1 d .
C11 C 0.2714(16) 0.4784(11) 0.0222(4) 0.080(4) Uani 1 1 d .
C12 C 0.1322(14) 0.3036(11) 0.0621(4) 0.064(3) Uani 1 1 d .
C14 C 0.6000(12) -0.0140(9) 0.1181(4) 0.052(3) Uani 1 1 d .
C15 C 0.6476(12) -0.1058(9) 0.0994(5) 0.078(4) Uani 1 1 d .
H15 H 0.5840 -0.1528 0.0896 0.094 Uiso 1 1 calc R
C16 C 0.7922(15) -0.1267(11) 0.0955(6) 0.097(5) Uani 1 1 d .
H16 H 0.8251 -0.1888 0.0837 0.116 Uiso 1 1 calc R
C17 C 0.8848(14) -0.0575(14) 0.1089(6) 0.090(5) Uani 1 1 d .
H17 H 0.9809 -0.0724 0.1058 0.108 Uiso 1 1 calc R
C18 C 0.8411(16) 0.0316(13) 0.1265(6) 0.090(5) Uani 1 1 d .
H18 H 0.9061 0.0776 0.1364 0.108 Uiso 1 1 calc R
C19 C 0.6957(15) 0.0558(10) 0.1299(5) 0.075(4) Uani 1 1 d .
H19 H 0.6650 0.1198 0.1403 0.090 Uiso 1 1 calc R
C34 C 0.6424(13) 0.3790(10) 0.1319(5) 0.065(4) Uani 1 1 d .
C32 C 0.5235(14) 0.5167(12) 0.1973(6) 0.084(4) Uani 1 1 d .
C33 C 0.5838(13) 0.5859(10) 0.1024(5) 0.069(4) Uani 1 1 d .
C24 C 0.3552(12) -0.0469(8) 0.1815(4) 0.047(3) Uani 1 1 d .
C25 C 0.4314(13) -0.1160(10) 0.2069(4) 0.066(3) Uani 1 1 d .
H25 H 0.5244 -0.1292 0.1967 0.079 Uiso 1 1 calc R
C26 C 0.3775(15) -0.1682(11) 0.2476(5) 0.078(4) Uani 1 1 d .
H26 H 0.4344 -0.2149 0.2643 0.093 Uiso 1 1 calc R
C27 C 0.2431(17) -0.1518(11) 0.2631(5) 0.080(4) Uani 1 1 d .
H27 H 0.2053 -0.1886 0.2898 0.096 Uiso 1 1 calc R
C28 C 0.1609(14) -0.0784(12) 0.2383(5) 0.079(4) Uani 1 1 d .
H28 H 0.0688 -0.0638 0.2491 0.094 Uiso 1 1 calc R
C29 C 0.2182(13) -0.0278(10) 0.1976(5) 0.070(4) Uani 1 1 d .
H29 H 0.1631 0.0200 0.1808 0.084 Uiso 1 1 calc R
C23 C 0.3884(12) 0.2718(9) 0.2067(4) 0.057(3) Uani 1 1 d .
C21 C 0.2060(15) 0.4191(10) 0.2305(4) 0.067(4) Uani 1 1 d .
C22 C 0.0979(13) 0.2744(9) 0.1766(4) 0.050(3) Uani 1 1 d .
C35 C 0.3267(12) -0.0546(9) 0.0834(4) 0.052(3) Uani 1 1 d .
C36 C 0.2987(16) -0.0064(11) 0.0402(4) 0.085(5) Uani 1 1 d .
H36 H 0.3251 0.0620 0.0327 0.103 Uiso 1 1 calc R
C37 C 0.230(2) -0.0624(18) 0.0079(6) 0.129(7) Uani 1 1 d .
H37 H 0.2081 -0.0300 -0.0209 0.155 Uiso 1 1 calc R
C38 C 0.1943(17) -0.1637(15) 0.0180(6) 0.102(6) Uani 1 1 d .
H38 H 0.1516 -0.2009 -0.0041 0.122 Uiso 1 1 calc R
C39 C 0.2216(14) -0.2088(12) 0.0601(5) 0.080(4) Uani 1 1 d .
H39 H 0.1945 -0.2771 0.0676 0.096 Uiso 1 1 calc R
C40 C 0.2891(13) -0.1558(9) 0.0927(4) 0.061(3) Uani 1 1 d .
H40 H 0.3093 -0.1895 0.1213 0.073 Uiso 1 1 calc R
C41 C 0.4427(13) 1.0814(10) 0.3472(5) 0.063(3) Uani 1 1 d .
C42 C 0.4660(12) 1.2873(11) 0.3685(4) 0.063(3) Uani 1 1 d .
C43 C 0.4935(11) 1.1311(8) 0.4403(4) 0.050(3) Uani 1 1 d .
C44 C 0.8427(11) 1.2794(8) 0.3681(4) 0.045(3) Uani 1 1 d .
C45 C 0.7350(10) 1.2558(7) 0.4039(3) 0.037(2) Uani 1 1 d .
C46 C 0.7278(12) 1.3085(9) 0.4463(4) 0.058(3) Uani 1 1 d .
H46 H 0.6610 1.2900 0.4704 0.070 Uiso 1 1 calc R
C47 C 0.8196(13) 1.3862(10) 0.4514(5) 0.068(4) Uani 1 1 d .
H47 H 0.8112 1.4237 0.4783 0.082 Uiso 1 1 calc R
C48 C 0.9256(13) 1.4104(8) 0.4172(5) 0.059(3) Uani 1 1 d .
H48 H 0.9874 1.4636 0.4216 0.071 Uiso 1 1 calc R
C49 C 0.9404(13) 1.3596(9) 0.3783(5) 0.067(4) Uani 1 1 d .
H49 H 1.0156 1.3755 0.3569 0.081 Uiso 1 1 calc R
O13 O 0.4873(13) 0.2454(9) 0.0069(4) 0.114(4) Uani 1 1 d .
O11 O 0.2463(14) 0.5397(8) -0.0074(4) 0.118(4) Uani 1 1 d .
O12 O 0.0298(12) 0.2599(9) 0.0571(4) 0.115(4) Uani 1 1 d .
O34 O 0.7369(10) 0.3207(8) 0.1297(4) 0.102(4) Uani 1 1 d .
O32 O 0.5334(12) 0.5459(10) 0.2339(4) 0.116(4) Uani 1 1 d .
O33 O 0.6398(11) 0.6525(7) 0.0801(4) 0.091(3) Uani 1 1 d .
O23 O 0.4645(10) 0.2228(8) 0.2296(3) 0.089(3) Uani 1 1 d .
O21 O 0.1715(12) 0.4540(7) 0.2654(3) 0.092(3) Uani 1 1 d .
O22 O 0.0009(9) 0.2217(7) 0.1798(3) 0.073(3) Uani 1 1 d .
Au2 Au 0.64624(4) 0.95865(3) 0.386564(15) 0.04416(11) Uani 1 1 d .
Os4 Os 0.57357(4) 1.16464(3) 0.377824(15) 0.04164(11) Uani 1 1 d .
Os5 Os 0.86048(4) 1.10271(3) 0.397113(14) 0.03749(11) Uani 1 1 d .
Os6 Os 0.82562(5) 1.19439(4) 0.308540(15) 0.04669(12) Uani 1 1 d .
H6 H 0.644(16) 1.189(12) 0.322(6) 0.15(6) Uiso 1 1 d .
P2 P 0.6069(3) 0.7836(2) 0.38806(10) 0.0410(6) Uani 1 1 d .
C51 C 0.9266(11) 0.9839(9) 0.3673(4) 0.050(3) Uani 1 1 d .
C52 C 0.8293(10) 1.0566(9) 0.4630(4) 0.048(3) Uani 1 1 d .
C53 C 1.0476(11) 1.1373(8) 0.4057(3) 0.044(3) Uani 1 1 d .
C54 C 0.6651(10) 0.7177(8) 0.4423(3) 0.039(2) Uani 1 1 d .
C55 C 0.7965(11) 0.7434(9) 0.4574(4) 0.056(3) Uani 1 1 d .
H55 H 0.8532 0.7902 0.4392 0.067 Uiso 1 1 calc R
C56 C 0.8431(13) 0.6994(11) 0.4997(5) 0.072(4) Uani 1 1 d .
H56 H 0.9296 0.7175 0.5103 0.086 Uiso 1 1 calc R
C57 C 0.7597(15) 0.6293(10) 0.5251(5) 0.070(4) Uani 1 1 d .
H57 H 0.7936 0.5948 0.5519 0.084 Uiso 1 1 calc R
C58 C 0.6260(13) 0.6085(9) 0.5121(4) 0.059(3) Uani 1 1 d .
H58 H 0.5677 0.5656 0.5318 0.070 Uiso 1 1 calc R
C59 C 0.5784(12) 0.6499(9) 0.4707(4) 0.056(3) Uani 1 1 d .
H59 H 0.4895 0.6334 0.4615 0.068 Uiso 1 1 calc R
C61 C 0.7902(14) 1.0832(11) 0.2684(4) 0.062(3) Uani 1 1 d .
C62 C 0.7906(12) 1.3071(10) 0.2628(4) 0.058(3) Uani 1 1 d .
C63 C 1.0219(15) 1.1938(10) 0.2948(4) 0.063(3) Uani 1 1 d .
C64 C 0.4255(11) 0.7436(8) 0.3863(3) 0.044(3) Uani 1 1 d .
C65 C 0.3857(12) 0.6620(9) 0.3626(4) 0.057(3) Uani 1 1 d .
H65 H 0.4522 0.6251 0.3448 0.068 Uiso 1 1 calc R
C66 C 0.2397(14) 0.6328(10) 0.3653(5) 0.072(4) Uani 1 1 d .
H66 H 0.2109 0.5771 0.3491 0.087 Uiso 1 1 calc R
C67 C 0.1456(13) 0.6865(11) 0.3913(5) 0.078(4) Uani 1 1 d .
H67 H 0.0518 0.6665 0.3936 0.093 Uiso 1 1 calc R
C68 C 0.1842(13) 0.7692(11) 0.4144(5) 0.076(4) Uani 1 1 d .
H68 H 0.1166 0.8058 0.4318 0.092 Uiso 1 1 calc R
C69 C 0.3227(11) 0.7996(9) 0.4121(4) 0.056(3) Uani 1 1 d .
H69 H 0.3483 0.8571 0.4277 0.068 Uiso 1 1 calc R
C74 C 0.7036(10) 0.7209(8) 0.3409(4) 0.042(2) Uani 1 1 d .
C75 C 0.7285(13) 0.7757(9) 0.2980(4) 0.059(3) Uani 1 1 d .
H75 H 0.6970 0.8442 0.2938 0.071 Uiso 1 1 calc R
C76 C 0.7998(15) 0.7288(12) 0.2615(5) 0.081(4) Uani 1 1 d .
H76 H 0.8141 0.7654 0.2326 0.097 Uiso 1 1 calc R
C77 C 0.8495(14) 0.6302(11) 0.2672(5) 0.075(4) Uani 1 1 d .
H77 H 0.9027 0.6011 0.2428 0.090 Uiso 1 1 calc R
C78 C 0.8224(16) 0.5741(11) 0.3079(5) 0.081(4) Uani 1 1 d .
H78 H 0.8492 0.5044 0.3107 0.097 Uiso 1 1 calc R
C79 C 0.7530(12) 0.6217(9) 0.3462(4) 0.055(3) Uani 1 1 d .
H79 H 0.7411 0.5849 0.3752 0.066 Uiso 1 1 calc R
O41 O 0.3599(11) 1.0403(8) 0.3278(4) 0.102(4) Uani 1 1 d .
O42 O 0.4005(10) 1.3635(7) 0.3623(3) 0.089(3) Uani 1 1 d .
O43 O 0.4487(10) 1.1132(7) 0.4772(3) 0.079(3) Uani 1 1 d .
O51 O 0.9799(9) 0.9143(7) 0.3488(3) 0.072(2) Uani 1 1 d .
O52 O 0.8159(10) 1.0272(8) 0.5000(3) 0.084(3) Uani 1 1 d .
O53 O 1.1655(8) 1.1567(7) 0.4094(3) 0.077(3) Uani 1 1 d .
O61 O 0.7701(13) 1.0158(8) 0.2456(3) 0.096(3) Uani 1 1 d .
O62 O 0.7765(12) 1.3743(7) 0.2373(3) 0.093(3) Uani 1 1 d .
O63 O 1.1434(9) 1.1928(8) 0.2880(3) 0.089(3) Uani 1 1 d .

loop_
_atom_site_aniso_label
_atom_site_aniso_U_11
_atom_site_aniso_U_22
_atom_site_aniso_U_33
_atom_site_aniso_U_23
_atom_site_aniso_U_13
_atom_site_aniso_U_12
Au1 0.0546(3) 0.0384(2) 0.0562(3) -0.0001(2) -0.0025(2) 0.0043(2)
Os1 0.0559(3) 0.0415(2) 0.0423(2) 0.00066(19) -0.0005(2) 0.0036(2)
Os3 0.0433(3) 0.0469(3) 0.0690(3) 0.0003(2) -0.0043(2) -0.0042(2)
Os2 0.0475(3) 0.0394(2) 0.0410(2) -0.00043(18) -0.00235(19) -0.00058(19)
P1 0.0500(17) 0.0382(15) 0.0475(16) 0.0020(12) -0.0063(13) 0.0028(13)
C1 0.041(6) 0.041(6) 0.044(6) -0.001(5) 0.005(5) 0.001(5)
C6 0.054(7) 0.032(6) 0.049(6) 0.002(5) 0.000(5) 0.006(5)
C5 0.077(9) 0.037(6) 0.060(8) -0.017(5) 0.007(6) -0.001(6)
C4 0.071(9) 0.039(7) 0.077(9) 0.000(6) 0.012(7) 0.009(6)
C3 0.047(8) 0.077(10) 0.083(10) 0.008(8) 0.014(7) 0.020(7)
C2 0.053(7) 0.041(6) 0.061(7) 0.000(5) -0.013(6) 0.007(5)
C13 0.110(12) 0.042(7) 0.069(9) -0.001(6) 0.026(8) 0.010(7)
C11 0.114(12) 0.074(10) 0.047(8) 0.017(7) 0.003(7) 0.010(9)
C12 0.063(8) 0.083(10) 0.051(7) -0.021(7) -0.012(6) 0.011(7)
C14 0.053(7) 0.049(7) 0.052(7) 0.010(5) 0.001(5) 0.002(6)
C15 0.043(7) 0.041(7) 0.152(14) -0.021(8) 0.009(8) -0.007(6)
C16 0.058(9) 0.060(9) 0.171(17) -0.017(10) 0.007(10) 0.012(7)
C17 0.044(8) 0.113(14) 0.113(13) 0.000(11) -0.005(8) -0.005(9)
C18 0.063(10) 0.095(12) 0.120(14) -0.040(10) -0.023(9) -0.005(9)
C19 0.080(10) 0.062(9) 0.085(10) -0.029(7) -0.002(8) -0.003(8)
C34 0.041(7) 0.058(8) 0.096(10) 0.003(7) -0.002(7) -0.009(6)
C32 0.056(9) 0.102(12) 0.100(12) -0.039(10) -0.026(8) 0.009(8)
C33 0.059(8) 0.052(8) 0.097(10) -0.007(7) -0.007(7) -0.001(6)
C24 0.063(7) 0.034(6) 0.045(6) 0.002(5) -0.011(5) 0.000(5)
C25 0.058(8) 0.071(9) 0.066(8) 0.015(7) -0.008(6) 0.013(7)
C26 0.079(10) 0.083(10) 0.070(9) 0.016(8) -0.008(8) -0.014(8)
C27 0.104(12) 0.076(10) 0.056(8) 0.006(7) 0.013(8) -0.014(9)
C28 0.064(9) 0.101(11) 0.068(9) -0.008(8) 0.030(7) 0.009(8)
C29 0.061(8) 0.067(9) 0.079(9) 0.023(7) 0.001(7) 0.004(7)
C23 0.053(7) 0.054(7) 0.066(8) -0.011(6) -0.011(6) -0.003(6)
C21 0.091(10) 0.062(8) 0.049(8) 0.006(6) -0.009(7) -0.014(7)
C22 0.065(8) 0.044(7) 0.042(6) -0.007(5) -0.006(6) 0.011(6)
C35 0.055(7) 0.058(7) 0.042(6) 0.004(5) -0.007(5) 0.016(6)
C36 0.125(13) 0.087(10) 0.046(8) 0.020(7) -0.036(8) -0.022(9)
C37 0.153(18) 0.17(2) 0.067(11) 0.025(12) -0.060(11) -0.026(16)
C38 0.098(12) 0.130(16) 0.086(13) -0.042(12) -0.024(10) -0.029(12)
C39 0.071(9) 0.094(11) 0.077(10) -0.022(9) -0.004(8) -0.021(8)
C40 0.081(9) 0.052(7) 0.051(7) 0.004(6) -0.005(6) -0.018(7)
C41 0.056(8) 0.064(8) 0.071(9) -0.010(7) -0.023(7) 0.009(6)
C42 0.042(7) 0.079(9) 0.067(8) 0.002(7) 0.006(6) 0.018(6)
C43 0.047(7) 0.035(6) 0.066(8) -0.008(5) 0.006(6) 0.004(5)
C44 0.042(6) 0.049(6) 0.044(6) 0.002(5) -0.014(5) 0.004(5)
C45 0.036(5) 0.033(5) 0.043(6) -0.014(4) -0.010(4) 0.014(4)
C46 0.048(7) 0.053(7) 0.075(8) -0.009(6) -0.016(6) 0.006(6)
C47 0.063(8) 0.064(8) 0.083(10) -0.042(7) -0.014(7) 0.006(7)
C48 0.071(9) 0.036(6) 0.074(9) -0.006(6) -0.030(7) -0.010(6)
C49 0.056(8) 0.057(8) 0.088(10) 0.013(7) -0.017(7) -0.012(6)
O13 0.145(10) 0.102(8) 0.089(8) -0.014(7) 0.050(7) 0.024(8)
O11 0.188(12) 0.084(8) 0.077(7) 0.026(6) -0.013(7) 0.027(8)
O12 0.102(9) 0.122(10) 0.129(10) -0.032(8) -0.043(7) -0.031(7)
O34 0.056(6) 0.080(7) 0.168(11) 0.004(7) -0.011(6) 0.015(5)
O32 0.115(9) 0.139(11) 0.104(9) -0.051(8) -0.044(7) 0.008(8)
O33 0.103(8) 0.048(5) 0.120(8) 0.011(5) 0.008(6) -0.027(5)
O23 0.078(7) 0.099(8) 0.091(7) 0.015(6) -0.036(6) 0.014(6)
O21 0.140(9) 0.077(7) 0.056(6) -0.017(5) 0.022(6) 0.004(6)
O22 0.064(6) 0.079(6) 0.076(6) -0.011(5) 0.013(5) -0.027(5)
Au2 0.0410(2) 0.0383(2) 0.0531(3) -0.00575(19) 0.00117(19) 0.00024(18)
Os4 0.0331(2) 0.0418(2) 0.0506(3) -0.00680(19) -0.00434(18) 0.00480(18)
Os5 0.0324(2) 0.0403(2) 0.0393(2) 0.00030(17) -0.00214(17) 0.00201(17)
Os6 0.0470(3) 0.0520(3) 0.0397(2) 0.0045(2) -0.00109(19) 0.0071(2)
P2 0.0359(15) 0.0370(15) 0.0501(16) -0.0030(12) -0.0025(12) 0.0040(12)
C51 0.040(6) 0.049(7) 0.060(7) 0.005(6) -0.003(5) 0.005(5)
C52 0.036(6) 0.060(7) 0.047(7) 0.000(6) 0.001(5) -0.003(5)
C53 0.035(6) 0.056(7) 0.040(6) 0.002(5) 0.006(5) 0.007(5)
C54 0.038(6) 0.039(6) 0.041(6) -0.007(5) -0.001(4) 0.006(5)
C55 0.044(7) 0.072(8) 0.052(7) -0.001(6) -0.007(5) -0.002(6)
C56 0.045(7) 0.094(11) 0.075(9) 0.016(8) -0.019(6) -0.001(7)
C57 0.082(10) 0.069(9) 0.058(8) 0.001(7) -0.002(7) 0.004(8)
C58 0.063(8) 0.062(8) 0.050(7) 0.007(6) -0.005(6) 0.003(6)
C59 0.051(7) 0.057(7) 0.060(7) 0.009(6) -0.011(6) -0.004(6)
C61 0.074(9) 0.074(9) 0.038(7) 0.008(6) -0.005(6) 0.000(7)
C62 0.058(8) 0.068(9) 0.047(7) -0.009(6) -0.001(6) 0.014(7)
C63 0.079(9) 0.062(8) 0.044(7) 0.015(6) 0.015(6) 0.011(7)
C64 0.046(6) 0.049(7) 0.037(6) 0.005(5) -0.010(5) 0.000(5)
C65 0.053(7) 0.058(7) 0.060(8) 0.000(6) -0.010(6) -0.012(6)
C66 0.061(8) 0.064(9) 0.096(11) -0.013(8) -0.020(8) -0.020(7)
C67 0.037(7) 0.076(10) 0.120(13) -0.008(9) 0.004(7) -0.018(7)
C68 0.047(8) 0.073(9) 0.109(12) -0.008(8) -0.004(7) 0.002(7)
C69 0.036(6) 0.060(8) 0.073(8) -0.007(6) -0.004(6) 0.002(5)
C74 0.037(6) 0.042(6) 0.048(6) -0.003(5) -0.005(5) 0.004(5)
C75 0.089(9) 0.039(6) 0.050(7) 0.005(5) -0.006(6) 0.009(6)
C76 0.093(11) 0.087(11) 0.060(9) -0.015(8) 0.023(8) -0.002(9)
C77 0.074(9) 0.071(10) 0.077(10) -0.013(8) 0.018(7) 0.024(7)
C78 0.115(12) 0.069(9) 0.055(8) -0.003(7) 0.010(8) 0.029(8)
C79 0.067(8) 0.050(7) 0.047(7) 0.000(5) -0.003(6) 0.013(6)
O41 0.095(8) 0.084(7) 0.138(10) -0.032(7) -0.069(7) 0.007(6)
O42 0.092(7) 0.070(6) 0.101(8) 0.006(5) -0.011(6) 0.048(6)
O43 0.086(7) 0.082(7) 0.066(6) 0.002(5) 0.028(5) 0.001(5)
O51 0.074(6) 0.059(6) 0.082(6) -0.021(5) 0.017(5) 0.011(5)
O52 0.089(7) 0.110(8) 0.051(5) 0.021(5) -0.007(5) -0.018(6)
O53 0.037(5) 0.097(7) 0.097(7) -0.007(6) -0.006(4) -0.007(5)
O61 0.156(10) 0.079(7) 0.053(6) -0.016(5) -0.001(6) 0.001(7)
O62 0.145(10) 0.059(6) 0.074(7) 0.008(5) -0.010(6) 0.023(6)
O63 0.051(6) 0.119(8) 0.089(7) 0.036(6) 0.023(5) 0.021(5)

loop_
_atom_type_symbol
_atom_type_description
_atom_type_scat_dispersion_real
_atom_type_scat_dispersion_imag
_atom_type_scat_source
C C 0.0033 0.0016 'International Tables Vol C Tables 4.2.6.8 and 6.1.1.4'
H H 0.0000 0.0000 'International Tables Vol C Tables 4.2.6.8 and 6.1.1.4'
O O 0.0106 0.0060 'International Tables Vol C Tables 4.2.6.8 and 6.1.1.4'
P P 0.1023 0.0942 'International Tables Vol C Tables 4.2.6.8 and 6.1.1.4'
Os Os -1.2165 7.6030 'International Tables Vol C Tables 4.2.6.8 and 6.1.1.4'
Au Au -2.0133 8.8022 'International Tables Vol C Tables 4.2.6.8 and 6.1.1.4'

loop_
_geom_angle_atom_site_label_1
_geom_angle_atom_site_label_2
_geom_angle_atom_site_label_3
_geom_angle
P1 Au1 Os1 153.37(7)
P1 Au1 Os2 143.54(7)
Os1 Au1 Os2 62.581(15)
C12 Os1 C11 95.3(6)
C12 Os1 C13 94.4(6)
C11 Os1 C13 93.5(6)
C12 Os1 C1 93.0(5)
C11 Os1 C1 88.0(5)
C13 Os1 C1 172.3(5)
C12 Os1 Au1 80.7(4)
C11 Os1 Au1 161.6(4)
C13 Os1 Au1 69.1(4)
C1 Os1 Au1 110.1(3)
C12 Os1 Os2 95.5(4)
C11 Os1 Os2 138.6(4)
C13 Os1 Os2 125.2(4)
C1 Os1 Os2 51.6(3)
Au1 Os1 Os2 59.767(15)
C12 Os1 Os3 150.8(4)
C11 Os1 Os3 105.0(5)
C13 Os1 Os3 104.9(5)
C1 Os1 Os3 67.4(3)
Au1 Os1 Os3 85.921(18)
Os2 Os1 Os3 55.506(15)
C12 Os1 H1 171(3)
C11 Os1 H1 79(3)
C13 Os1 H1 79(3)
C1 Os1 H1 94(3)
Au1 Os1 H1 102(3)
Os2 Os1 H1 93(3)
Os3 Os1 H1 38(3)
C32 Os3 C33 96.7(6)
C32 Os3 C34 96.4(6)
C33 Os3 C34 94.6(5)
C32 Os3 C6 91.4(5)
C33 Os3 C6 102.0(5)
C34 Os3 C6 160.7(4)
C32 Os3 Os2 90.9(5)
C33 Os3 Os2 157.6(4)
C34 Os3 Os2 105.4(3)
C6 Os3 Os2 56.7(3)
C32 Os3 Os1 149.9(5)
C33 Os3 Os1 108.2(4)
C34 Os3 Os1 98.2(4)
C6 Os3 Os1 67.4(3)
Os2 Os3 Os1 59.805(15)
C32 Os3 H1 176(3)
C33 Os3 H1 80(3)
C34 Os3 H1 86(3)
C6 Os3 H1 87(3)
Os2 Os3 H1 91(3)
Os1 Os3 H1 32(3)
C21 Os2 C23 88.9(5)
C21 Os2 C22 92.3(5)
C23 Os2 C22 101.1(5)
C21 Os2 C1 104.2(5)
C23 Os2 C1 157.8(4)
C22 Os2 C1 96.3(4)
C21 Os2 C6 84.5(4)
C23 Os2 C6 131.5(4)
C22 Os2 C6 127.1(4)
C1 Os2 C6 35.6(3)
C21 Os2 Os3 104.8(4)
C23 Os2 Os3 88.9(3)
C22 Os2 Os3 160.4(3)
C1 Os2 Os3 70.6(2)
C6 Os2 Os3 47.5(3)
C21 Os2 Au1 152.8(4)
C23 Os2 Au1 68.4(4)
C22 Os2 Au1 78.3(3)
C1 Os2 Au1 102.2(3)
C6 Os2 Au1 121.6(3)
Os3 Os2 Au1 90.043(18)
C21 Os2 Os1 149.5(4)
C23 Os2 Os1 118.1(4)
C22 Os2 Os1 95.7(3)
C1 Os2 Os1 45.7(3)
C6 Os2 Os1 67.2(3)
Os3 Os2 Os1 64.688(16)
Au1 Os2 Os1 57.652(15)
C35 P1 C24 103.0(5)
C35 P1 C14 106.0(5)
C24 P1 C14 105.3(5)
C35 P1 Au1 112.9(4)
C24 P1 Au1 113.2(4)
C14 P1 Au1 115.4(4)
C6 C1 C2 117.6(9)
C6 C1 Os1 112.5(7)
C2 C1 Os1 128.2(8)
C6 C1 Os2 75.6(6)
C2 C1 Os2 121.2(7)
Os1 C1 Os2 82.7(4)
C1 C6 C5 117.9(10)
C1 C6 Os3 111.6(7)
C5 C6 Os3 130.5(9)
C1 C6 Os2 68.8(6)
C5 C6 Os2 122.5(7)
Os3 C6 Os2 75.8(3)
C4 C5 C6 122.9(12)
C4 C5 H5 118.5
C6 C5 H5 118.5
C5 C4 C3 120.8(12)
C5 C4 H4 119.6
C3 C4 H4 119.6
C2 C3 C4 120.5(11)
C2 C3 H3 119.8
C4 C3 H3 119.8
C3 C2 C1 120.3(11)
C3 C2 H2 119.9
C1 C2 H2 119.9
O13 C13 Os1 172.0(13)
O11 C11 Os1 174.9(14)
O12 C12 Os1 178.1(12)
C19 C14 C15 119.1(11)
C19 C14 P1 119.0(10)
C15 C14 P1 121.9(9)
C14 C15 C16 119.1(12)
C14 C15 H15 120.4
C16 C15 H15 120.4
C17 C16 C15 120.5(14)
C17 C16 H16 119.8
C15 C16 H16 119.8
C18 C17 C16 121.3(14)
C18 C17 H17 119.3
C16 C17 H17 119.3
C17 C18 C19 119.5(14)
C17 C18 H18 120.3
C19 C18 H18 120.3
C14 C19 C18 120.3(13)
C14 C19 H19 119.8
C18 C19 H19 119.8
O34 C34 Os3 178.7(13)
O32 C32 Os3 173.8(13)
O33 C33 Os3 177.8(13)
C25 C24 C29 117.5(11)
C25 C24 P1 125.5(10)
C29 C24 P1 116.9(8)
C24 C25 C26 122.7(12)
C24 C25 H25 118.7
C26 C25 H25 118.7
C27 C26 C25 120.3(13)
C27 C26 H26 119.9
C25 C26 H26 119.9
C26 C27 C28 118.9(13)
C26 C27 H27 120.6
C28 C27 H27 120.6
C29 C28 C27 119.2(12)
C29 C28 H28 120.4
C27 C28 H28 120.4
C24 C29 C28 121.4(12)
C24 C29 H29 119.3
C28 C29 H29 119.3
O23 C23 Os2 175.0(11)
O21 C21 Os2 178.9(11)
O22 C22 Os2 177.7(10)
C40 C35 C36 118.7(12)
C40 C35 P1 122.0(8)
C36 C35 P1 119.2(10)
C35 C36 C37 118.9(14)
C35 C36 H36 120.5
C37 C36 H36 120.5
C38 C37 C36 121.0(15)
C38 C37 H37 119.5
C36 C37 H37 119.5
C39 C38 C37 119.2(15)
C39 C38 H38 120.4
C37 C38 H38 120.4
C38 C39 C40 121.1(15)
C38 C39 H39 119.4
C40 C39 H39 119.4
C35 C40 C39 121.0(12)
C35 C40 H40 119.5
C39 C40 H40 119.5
O41 C41 Os4 173.9(11)
O42 C42 Os4 179.2(12)
O43 C43 Os4 178.3(11)
C45 C44 C49 115.4(10)
C45 C44 Os6 112.9(7)
C49 C44 Os6 131.6(9)
C45 C44 Os5 69.1(5)
C49 C44 Os5 123.9(7)
Os6 C44 Os5 75.8(3)
C46 C45 C44 120.7(10)
C46 C45 Os4 127.0(8)
C44 C45 Os4 110.8(7)
C46 C45 Os5 121.6(7)
C44 C45 Os5 75.4(6)
Os4 C45 Os5 81.4(3)
C47 C46 C45 119.3(12)
C47 C46 H46 120.3
C45 C46 H46 120.3
C46 C47 C48 121.1(12)
C46 C47 H47 119.5
C48 C47 H47 119.5
C49 C48 C47 121.4(11)
C49 C48 H48 119.3
C47 C48 H48 119.3
C48 C49 C44 122.0(12)
C48 C49 H49 119.0
C44 C49 H49 119.0
P2 Au2 Os4 155.38(7)
P2 Au2 Os5 141.70(7)
Os4 Au2 Os5 62.921(15)
C42 Os4 C43 94.9(5)
C42 Os4 C41 93.3(5)
C43 Os4 C41 94.7(5)
C42 Os4 C45 88.5(5)
C43 Os4 C45 92.0(4)
C41 Os4 C45 172.9(5)
C42 Os4 Au2 161.1(4)
C43 Os4 Au2 80.6(3)
C41 Os4 Au2 69.0(4)
C45 Os4 Au2 109.9(2)
C42 Os4 Os5 138.9(4)
C43 Os4 Os5 96.2(3)
C41 Os4 Os5 124.9(4)
C45 Os4 Os5 51.7(2)
Au2 Os4 Os5 60.034(14)
C42 Os4 Os6 103.9(4)
C43 Os4 Os6 151.2(3)
C41 Os4 Os6 105.7(4)
C45 Os4 Os6 67.2(3)
Au2 Os4 Os6 87.810(16)
Os5 Os4 Os6 55.368(13)
C42 Os4 H6 87(5)
C43 Os4 H6 178(5)
C41 Os4 H6 84(5)
C45 Os4 H6 90(5)
Au2 Os4 H6 97(5)
Os5 Os4 H6 84(5)
Os6 Os4 H6 29(5)
C53 Os5 C51 89.1(5)
C53 Os5 C52 92.0(4)
C51 Os5 C52 104.8(5)
C53 Os5 C45 104.7(4)
C51 Os5 C45 155.8(4)
C52 Os5 C45 94.7(4)
C53 Os5 C44 83.4(4)
C51 Os5 C44 130.8(4)
C52 Os5 C44 123.9(4)
C45 Os5 C44 35.5(3)
C53 Os5 Os6 100.7(3)
C51 Os5 Os6 87.2(3)
C52 Os5 Os6 162.8(3)
C45 Os5 Os6 70.9(2)
C44 Os5 Os6 47.4(3)
C53 Os5 Au2 152.6(3)
C51 Os5 Au2 67.0(3)
C52 Os5 Au2 82.1(3)
C45 Os5 Au2 102.4(2)
C44 Os5 Au2 122.0(2)
Os6 Os5 Au2 91.682(18)
C53 Os5 Os4 150.2(3)
C51 Os5 Os4 114.5(3)
C52 Os5 Os4 98.6(3)
C45 Os5 Os4 46.9(2)
C44 Os5 Os4 67.6(2)
Os6 Os5 Os4 64.737(15)
Au2 Os5 Os4 57.046(14)
C63 Os6 C62 93.7(5)
C63 Os6 C61 94.7(6)
C62 Os6 C61 96.4(5)
C63 Os6 C44 92.7(5)
C62 Os6 C44 99.4(4)
C61 Os6 C44 162.1(4)
C63 Os6 Os5 91.3(3)
C62 Os6 Os5 156.0(3)
C61 Os6 Os5 106.6(3)
C44 Os6 Os5 56.9(3)
C63 Os6 Os4 150.7(3)
C62 Os6 Os4 110.6(3)
C61 Os6 Os4 98.5(4)
C44 Os6 Os4 68.0(3)
Os5 Os6 Os4 59.895(14)
C63 Os6 H6 178(5)
C62 Os6 H6 89(5)
C61 Os6 H6 84(5)
C44 Os6 H6 88(5)
Os5 Os6 H6 87(5)
Os4 Os6 H6 28(5)
C74 P2 C64 106.1(5)
C74 P2 C54 105.4(4)
C64 P2 C54 103.4(4)
C74 P2 Au2 112.8(3)
C64 P2 Au2 116.9(4)
C54 P2 Au2 111.2(3)
O51 C51 Os5 173.7(10)
O52 C52 Os5 176.9(11)
O53 C53 Os5 177.2(10)
C55 C54 C59 119.4(10)
C55 C54 P2 117.9(8)
C59 C54 P2 122.5(8)
C56 C55 C54 120.3(11)
C56 C55 H55 119.9
C54 C55 H55 119.9
C57 C56 C55 118.7(12)
C57 C56 H56 120.6
C55 C56 H56 120.6
C56 C57 C58 121.3(12)
C56 C57 H57 119.3
C58 C57 H57 119.3
C59 C58 C57 120.8(11)
C59 C58 H58 119.6
C57 C58 H58 119.6
C58 C59 C54 119.1(11)
C58 C59 H59 120.5
C54 C59 H59 120.5
O61 C61 Os6 178.3(11)
O62 C62 Os6 176.3(12)
O63 C63 Os6 177.6(11)
C65 C64 C69 119.3(10)
C65 C64 P2 123.5(9)
C69 C64 P2 117.2(8)
C64 C65 C66 119.5(12)
C64 C65 H65 120.3
C66 C65 H65 120.3
C67 C66 C65 119.4(12)
C67 C66 H66 120.3
C65 C66 H66 120.3
C66 C67 C68 121.5(12)
C66 C67 H67 119.3
C68 C67 H67 119.3
C67 C68 C69 120.5(13)
C67 C68 H68 119.7
C69 C68 H68 119.7
C68 C69 C64 119.9(12)
C68 C69 H69 120.1
C64 C69 H69 120.1
C79 C74 C75 118.8(10)
C79 C74 P2 122.0(8)
C75 C74 P2 119.2(8)
C76 C75 C74 120.0(11)
C76 C75 H75 120.0
C74 C75 H75 120.0
C77 C76 C75 120.9(13)
C77 C76 H76 119.5
C75 C76 H76 119.5
C78 C77 C76 120.3(13)
C78 C77 H77 119.9
C76 C77 H77 119.9
C77 C78 C79 119.6(13)
C77 C78 H78 120.2
C79 C78 H78 120.2
C74 C79 C78 120.2(11)
C74 C79 H79 119.9
C78 C79 H79 119.9

loop_
_geom_bond_atom_site_label_1
_geom_bond_atom_site_label_2
_geom_bond_distance
Au1 P1 2.300(3)
Au1 Os1 2.7507(6)
Au1 Os2 2.8131(6)
Os1 C12 1.871(14)
Os1 C11 1.893(13)
Os1 C13 1.955(14)
Os1 C1 2.085(10)
Os1 Os2 2.8902(6)
Os1 Os3 3.0229(7)
Os1 H1 1.69(9)
Os3 C32 1.884(16)
Os3 C33 1.901(13)
Os3 C34 1.911(13)
Os3 C6 2.097(10)
Os3 Os2 2.7560(6)
Os3 H1 1.99(9)
Os2 C21 1.885(14)
Os2 C23 1.887(13)
Os2 C22 1.912(13)
Os2 C1 2.285(10)
Os2 C6 2.374(10)
P1 C35 1.810(12)
P1 C24 1.810(10)
P1 C14 1.818(11)
C1 C6 1.429(14)
C1 C2 1.455(14)
C6 C5 1.433(14)
C5 C4 1.324(16)
C5 H5 0.9300
C4 C3 1.391(17)
C4 H4 0.9300
C3 C2 1.387(16)
C3 H3 0.9300
C2 H2 0.9300
C13 O13 1.140(14)
C11 O11 1.153(14)
C12 O12 1.153(14)
C14 C19 1.361(16)
C14 C15 1.385(16)
C15 C16 1.394(17)
C15 H15 0.9300
C16 C17 1.350(19)
C16 H16 0.9300
C17 C18 1.331(19)
C17 H17 0.9300
C18 C19 1.409(18)
C18 H18 0.9300
C19 H19 0.9300
C34 O34 1.162(13)
C32 O32 1.139(16)
C33 O33 1.155(14)
C24 C25 1.341(14)
C24 C29 1.378(15)
C25 C26 1.384(16)
C25 H25 0.9300
C26 C27 1.344(18)
C26 H26 0.9300
C27 C28 1.399(18)
C27 H27 0.9300
C28 C29 1.383(16)
C28 H28 0.9300
C29 H29 0.9300
C23 O23 1.156(13)
C21 O21 1.145(14)
C22 O22 1.151(13)
C35 C40 1.365(15)
C35 C36 1.382(15)
C36 C37 1.40(2)
C36 H36 0.9300
C37 C38 1.36(2)
C37 H37 0.9300
C38 C39 1.34(2)
C38 H38 0.9300
C39 C40 1.379(17)
C39 H39 0.9300
C40 H40 0.9300
C41 O41 1.143(13)
C41 Os4 1.935(13)
C42 O42 1.163(13)
C42 Os4 1.881(13)
C43 O43 1.126(12)
C43 Os4 1.923(12)
C44 C45 1.428(14)
C44 C49 1.456(15)
C44 Os6 2.092(11)
C44 Os5 2.381(10)
C45 C46 1.421(14)
C45 Os4 2.142(9)
C45 Os5 2.300(9)
C46 C47 1.360(16)
C46 H46 0.9300
C47 C48 1.389(17)
C47 H47 0.9300
C48 C49 1.320(17)
C48 H48 0.9300
C49 H49 0.9300
Au2 P2 2.291(3)
Au2 Os4 2.7317(6)
Au2 Os5 2.8203(6)
Os4 Os5 2.8986(6)
Os4 Os6 3.0301(6)
Os4 H6 1.70(16)
Os5 C53 1.873(11)
Os5 C51 1.878(12)
Os5 C52 1.943(11)
Os5 Os6 2.7569(6)
Os6 C63 1.883(14)
Os6 C62 1.929(13)
Os6 C61 1.935(15)
Os6 H6 1.75(15)
P2 C74 1.809(10)
P2 C64 1.812(11)
P2 C54 1.827(10)
C51 O51 1.163(12)
C52 O52 1.100(12)
C53 O53 1.164(12)
C54 C55 1.395(14)
C54 C59 1.401(14)
C55 C56 1.392(15)
C55 H55 0.9300
C56 C57 1.359(16)
C56 H56 0.9300
C57 C58 1.379(16)
C57 H57 0.9300
C58 C59 1.362(15)
C58 H58 0.9300
C59 H59 0.9300
C61 O61 1.141(14)
C62 O62 1.108(13)
C63 O63 1.159(14)
C64 C65 1.356(15)
C64 C69 1.404(15)
C65 C66 1.440(16)
C65 H65 0.9300
C66 C67 1.340(18)
C66 H66 0.9300
C67 C68 1.352(18)
C67 H67 0.9300
C68 C69 1.377(15)
C68 H68 0.9300
C69 H69 0.9300
C74 C79 1.357(14)
C74 C75 1.386(14)
C75 C76 1.373(16)
C75 H75 0.9300
C76 C77 1.351(18)
C76 H76 0.9300
C77 C78 1.343(17)
C77 H77 0.9300
C78 C79 1.412(16)
C78 H78 0.9300
C79 H79 0.9300
